data_7129987
loop_
_publ_author_name
'Coles, Simon J.'
'Horton, Peter N.'
'Kimber, Patrick'
'Klooster, Wim T.'
'Liu, Pingchuan'
'Plasser, Felix'
'Smith, Martin B.'
'Tizzard, Graham J.'

_publ_section_title
;
 Reversible P--P bond cleavage at an iridium(iii) metal centre
;
_journal_name_full 'Chemical Communications'
_journal_paper_doi 10.1039/D2CC00706A
_journal_year 2022
_chemical_formula_moiety 'C28 H37 Cl2 Ir N2 O2 P2'
_chemical_formula_sum 'C28 H37 Cl2 Ir N2 O2 P2'
_chemical_formula_weight 758.63
_space_group_crystal_system monoclinic
_space_group_IT_number 9
_space_group_name_Hall 'C -2yc'
_space_group_name_H-M_alt 'C 1 c 1'
_atom_sites_solution_hydrogens geom
_audit_creation_date 2020-03-27
_audit_creation_method
;
Olex2 1.2
(compiled 2018.05.29 svn.r3508 for OlexSys, GUI svn.r5506)
;
_audit_update_record
;
2022-04-04 deposited with the CCDC.	2022-04-08 downloaded from the CCDC.
;
_cell_angle_alpha 90
_cell_angle_beta 98.2803(18)
_cell_angle_gamma 90
_cell_formula_units_Z 4
_cell_length_a 14.2647(3)
_cell_length_b 24.6280(4)
_cell_length_c 8.18186(15)
_cell_measurement_reflns_used 25189
_cell_measurement_temperature 100(2)
_cell_measurement_theta_max 31.9680
_cell_measurement_theta_min 2.8270
_cell_volume 2844.41(9)
_computing_cell_refinement 'CrysAlisPro 1.171.40.53 (Rigaku OD, 2019)'
_computing_data_collection 'CrysAlisPro 1.171.40.53 (Rigaku OD, 2019)'
_computing_data_reduction 'CrysAlisPro 1.171.40.53 (Rigaku OD, 2019)'
_computing_molecular_graphics 'Olex2 (Dolomanov et al., 2009)'
_computing_publication_material 'Olex2 (Dolomanov et al., 2009)'
_computing_structure_refinement 'ShelXL (Sheldrick, 2015)'
_computing_structure_solution 'SHELXD  (Sheldrick, 2008)'
_diffrn_ambient_temperature 100.00(10)
_diffrn_detector 'CCD plate'
_diffrn_detector_area_resol_mean 10.0000
_diffrn_detector_dtime 0.000
_diffrn_detector_type 'Rigaku, HyPix 6000'
_diffrn_measured_fraction_theta_full 0.998
_diffrn_measured_fraction_theta_max 0.999
_diffrn_measurement_details
;
List of Runs (angles in degrees, time in seconds):

  # Type    Start    End  Width  t~exp~   \w     \q     \k     \f   Frames
#--------------------------------------------------------------------------
  1  \w    -84.00  61.00   0.50    1.00    --    5.00 -19.00-180.00  290
  2  \w    -95.00  25.00   0.50    1.00    --   -5.80 -57.00  30.00  240
  3  \w    -95.00  25.00   0.50    1.00    --   -5.80 -57.00-180.00  240
  4  \w    -95.00  26.00   0.50    1.00    --   -5.80 -60.00 -60.00  242
  5  \w    -84.00 -49.00   0.50    1.00    --    5.00 -38.00 -60.00   70
  6  \w    -84.00  37.00   0.50    1.00    --    5.00 -38.00  60.00  242
;
_diffrn_measurement_device 'four-circle diffractometer'
_diffrn_measurement_device_details 'Rigaku, AFC12 \k goniometer'
_diffrn_measurement_device_type ROSHyPix
_diffrn_measurement_method '\w scans'
_diffrn_measurement_specimen_support 'MiTeGen MicroLoop'
_diffrn_orient_matrix_type 'CrysAlisPro convention (1999,Acta A55,543-557)'
_diffrn_orient_matrix_UB_11 0.0502343000
_diffrn_orient_matrix_UB_12 0.0006586000
_diffrn_orient_matrix_UB_13 0.0126289000
_diffrn_orient_matrix_UB_21 -0.0011230000
_diffrn_orient_matrix_UB_22 0.0277808000
_diffrn_orient_matrix_UB_23 0.0226265000
_diffrn_orient_matrix_UB_31 0.0002965000
_diffrn_orient_matrix_UB_32 -0.0075807000
_diffrn_orient_matrix_UB_33 0.0836739000
_diffrn_radiation_collimation 0.2
_diffrn_radiation_monochromator Confocal
_diffrn_radiation_probe x-ray
_diffrn_radiation_type MoK\a
_diffrn_radiation_wavelength 0.71075
_diffrn_reflns_av_R_equivalents 0.0289
_diffrn_reflns_av_unetI/netI 0.0207
_diffrn_reflns_Laue_measured_fraction_full 0.998
_diffrn_reflns_Laue_measured_fraction_max 0.999
_diffrn_reflns_limit_h_max 18
_diffrn_reflns_limit_h_min -18
_diffrn_reflns_limit_k_max 31
_diffrn_reflns_limit_k_min -31
_diffrn_reflns_limit_l_max 10
_diffrn_reflns_limit_l_min -10
_diffrn_reflns_number 31747
_diffrn_reflns_point_group_measured_fraction_full 0.996
_diffrn_reflns_point_group_measured_fraction_max 0.994
_diffrn_reflns_theta_full 25.242
_diffrn_reflns_theta_max 27.485
_diffrn_reflns_theta_min 2.870
_diffrn_source 'Rotating Anode'
_diffrn_source_current 55.0
_diffrn_source_power 2.475
_diffrn_source_target Mo
_diffrn_source_type 'Rotating Anode'
_diffrn_source_voltage 45.0
_exptl_absorpt_coefficient_mu 5.024
_exptl_absorpt_correction_T_max 1.00000
_exptl_absorpt_correction_T_min 0.45767
_exptl_absorpt_correction_type multi-scan
_exptl_absorpt_process_details
;
CrysAlisPro 1.171.40.53 (Rigaku Oxford Diffraction, 2019)
Empirical absorption correction using spherical harmonics,
 implemented in SCALE3 ABSPACK scaling algorithm.
;
_exptl_crystal_colour yellow
_exptl_crystal_colour_primary yellow
_exptl_crystal_density_diffrn 1.772
_exptl_crystal_description needle
_exptl_crystal_F_000 1504
_exptl_crystal_size_max 0.6
_exptl_crystal_size_mid 0.06
_exptl_crystal_size_min 0.03
_refine_diff_density_max 1.333
_refine_diff_density_min -0.622
_refine_diff_density_rms 0.074
_refine_ls_abs_structure_details
;
 Classical Flack method preferred over Parsons because s.u. lower.
;
_refine_ls_abs_structure_Flack -0.011(6)
_refine_ls_extinction_method none
_refine_ls_goodness_of_fit_ref 1.094
_refine_ls_hydrogen_treatment constr
_refine_ls_matrix_type full
_refine_ls_number_parameters 341
_refine_ls_number_reflns 6469
_refine_ls_number_restraints 2
_refine_ls_restrained_S_all 1.094
_refine_ls_R_factor_all 0.0239
_refine_ls_R_factor_gt 0.0232
_refine_ls_shift/su_max 0.003
_refine_ls_shift/su_mean 0.000
_refine_ls_structure_factor_coef Fsqd
_refine_ls_weighting_details 'w=1/[\s^2^(Fo^2^)+(0.0437P)^2^+0.3213P] where P=(Fo^2^+2Fc^2^)/3'
_refine_ls_weighting_scheme calc
_refine_ls_wR_factor_gt 0.0587
_refine_ls_wR_factor_ref 0.0589
_reflns_Friedel_coverage 0.986
_reflns_Friedel_fraction_full 0.994
_reflns_Friedel_fraction_max 0.989
_reflns_number_gt 6328
_reflns_number_total 6469
_reflns_threshold_expression 'I > 2\s(I)'
_cod_data_source_file d2cc00706a2.cif
_cod_data_source_block 1
_cod_original_cell_volume 2844.42(9)
_cod_database_code 7129987
_shelx_shelxl_version_number 2014/7
_chemical_oxdiff_formula 'C28 H37 N2 O2 P2 Cl Ir'
_chemical_oxdiff_usercomment MS2723
_shelx_space_group_comment
;
The symmetry employed for this shelxl refinement is uniquely defined
by the following loop, which should always be used as a source of
symmetry information in preference to the above space-group names.
They are only intended as comments.
;
_shelx_estimated_absorpt_t_max 0.864
_shelx_estimated_absorpt_t_min 0.152
_reflns_odcompleteness_completeness 99.94
_reflns_odcompleteness_iscentric 1
_reflns_odcompleteness_theta 27.42
_olex2_refinement_description
;
1. Fixed Uiso
 At 1.2 times of:
  All C(H) groups, All C(H,H) groups
 At 1.5 times of:
  All C(H,H,H) groups
2.a Secondary CH2 refined with riding coordinates:
 C1(H1A,H1B), C2(H2A,H2B), C10(H10A,H10B), C11(H11A,H11B)
2.b Aromatic/amide H refined with riding coordinates:
 C4(H4), C5(H5), C7(H7), C8(H8), C13(H13), C14(H14), C16(H16), C17(H17)
2.c Idealised Me refined as rotating group:
 C9(H9A,H9B,H9C), C18(H18A,H18B,H18C), C24(H24A,H24B,H24C), C25(H25A,H25B,
 H25C), C26(H26A,H26B,H26C), C27(H27A,H27B,H27C), C28(H28A,H28B,H28C)
;
_olex2_diffrn_ambient_temperature_device 'Oxford Cryosystems'
_olex2_exptl_crystal_mounting_method 'The crystal was mounted on a MITIGEN holder in perfluoroether oil'
_olex2_submission_original_sample_id ms2723
_olex2_submission_special_instructions 'No special instructions were received'
_oxdiff_exptl_absorpt_empirical_details
;
Empirical correction (ABSPACK) includes:
- Absorption correction using spherical harmonics
- Frame scaling
;
_oxdiff_exptl_absorpt_empirical_full_max 4.879
_oxdiff_exptl_absorpt_empirical_full_min 0.556

loop_
_space_group_symop_operation_xyz
'x, y, z'
'x, -y, z+1/2'
'x+1/2, y+1/2, z'
'x+1/2, -y+1/2, z+1/2'

loop_
_atom_site_label
_atom_site_type_symbol
_atom_site_fract_x
_atom_site_fract_y
_atom_site_fract_z
_atom_site_U_iso_or_equiv
_atom_site_adp_type
_atom_site_occupancy
_atom_site_site_symmetry_order
_atom_site_calc_flag
_atom_site_refinement_flags_posn
_atom_site_refinement_flags_adp
_atom_site_refinement_flags_occupancy
_atom_site_disorder_assembly
_atom_site_disorder_group
Ir1 Ir 0.34468(2) 0.71016(2) 0.02535(2) 0.01352(7) Uani 1 1 d . . . . .
Cl1 Cl 0.36635(11) 0.67165(5) -0.23651(16) 0.0217(3) Uani 1 1 d . . . . .
Cl2 Cl 0.17632(10) 0.69436(6) -0.03983(19) 0.0242(3) Uani 1 1 d . . . . .
P1 P 0.34229(10) 0.62504(5) 0.13128(16) 0.0150(3) Uani 1 1 d . . . . .
P2 P 0.28016(11) 0.55546(6) -0.01033(17) 0.0175(3) Uani 1 1 d . . . . .
O1 O 0.7375(3) 0.40830(18) 0.5409(6) 0.0278(9) Uani 1 1 d . . . . .
O2 O -0.0804(3) 0.57144(19) 0.6766(5) 0.0252(9) Uani 1 1 d . . . . .
N1 N 0.4394(3) 0.53518(19) 0.2270(6) 0.0172(9) Uani 1 1 d . . . . .
N2 N 0.2137(3) 0.57122(18) 0.2908(6) 0.0157(9) Uani 1 1 d . . . . .
C1 C 0.4554(4) 0.5924(2) 0.2047(7) 0.0197(11) Uani 1 1 d . . . . .
H1A H 0.4997 0.5976 0.1234 0.024 Uiso 1 1 calc R . . . .
H1B H 0.4839 0.6088 0.3108 0.024 Uiso 1 1 calc R . . . .
C2 C 0.3702(4) 0.5085(2) 0.1012(7) 0.0190(11) Uani 1 1 d . . . . .
H2A H 0.3370 0.4798 0.1553 0.023 Uiso 1 1 calc R . . . .
H2B H 0.4049 0.4906 0.0195 0.023 Uiso 1 1 calc R . . . .
C3 C 0.5181(4) 0.5043(2) 0.2977(7) 0.0187(11) Uani 1 1 d . . . . .
C4 C 0.5182(5) 0.4474(2) 0.2845(7) 0.0214(11) Uani 1 1 d . . . . .
H4 H 0.4664 0.4296 0.2202 0.026 Uiso 1 1 calc R . . . .
C5 C 0.5927(4) 0.4169(2) 0.3637(8) 0.0232(12) Uani 1 1 d . . . . .
H5 H 0.5921 0.3786 0.3514 0.028 Uiso 1 1 calc R . . . .
C6 C 0.6683(4) 0.4419(2) 0.4610(7) 0.0220(12) Uani 1 1 d . . . . .
C7 C 0.6701(5) 0.4984(2) 0.4746(8) 0.0234(12) Uani 1 1 d . . . . .
H7 H 0.7220 0.5160 0.5393 0.028 Uiso 1 1 calc R . . . .
C8 C 0.5961(5) 0.5287(2) 0.3936(8) 0.0233(12) Uani 1 1 d . . . . .
H8 H 0.5981 0.5672 0.4032 0.028 Uiso 1 1 calc R . . . .
C9 C 0.8076(5) 0.4343(3) 0.6571(8) 0.0278(13) Uani 1 1 d . . . . .
H9A H 0.8407 0.4619 0.6003 0.042 Uiso 1 1 calc GR . . . .
H9B H 0.8533 0.4073 0.7074 0.042 Uiso 1 1 calc GR . . . .
H9C H 0.7770 0.4517 0.7433 0.042 Uiso 1 1 calc GR . . . .
C10 C 0.2732(4) 0.6201(2) 0.3044(7) 0.0173(11) Uani 1 1 d . . . . .
H10A H 0.3169 0.6191 0.4098 0.021 Uiso 1 1 calc R . . . .
H10B H 0.2325 0.6526 0.3054 0.021 Uiso 1 1 calc R . . . .
C11 C 0.1861(4) 0.5512(2) 0.1221(7) 0.0185(11) Uani 1 1 d . . . . .
H11A H 0.1307 0.5723 0.0699 0.022 Uiso 1 1 calc R . . . .
H11B H 0.1661 0.5128 0.1275 0.022 Uiso 1 1 calc R . . . .
C12 C 0.1404(4) 0.5721(2) 0.3905(7) 0.0150(10) Uani 1 1 d . . . . .
C13 C 0.1498(4) 0.6016(2) 0.5377(7) 0.0177(11) Uani 1 1 d . . . . .
H13 H 0.2062 0.6217 0.5707 0.021 Uiso 1 1 calc R . . . .
C14 C 0.0779(4) 0.6022(2) 0.6376(7) 0.0194(11) Uani 1 1 d . . . . .
H14 H 0.0856 0.6225 0.7374 0.023 Uiso 1 1 calc R . . . .
C15 C -0.0047(4) 0.5730(2) 0.5895(7) 0.0195(11) Uani 1 1 d . . . . .
C16 C -0.0133(4) 0.5424(2) 0.4463(7) 0.0204(11) Uani 1 1 d . . . . .
H16 H -0.0687 0.5211 0.4159 0.025 Uiso 1 1 calc R . . . .
C17 C 0.0566(4) 0.5422(2) 0.3473(7) 0.0195(11) Uani 1 1 d . . . . .
H17 H 0.0483 0.5215 0.2482 0.023 Uiso 1 1 calc R . . . .
C18 C -0.0695(5) 0.6002(3) 0.8293(8) 0.0295(14) Uani 1 1 d . . . . .
H18A H -0.0522 0.6380 0.8107 0.044 Uiso 1 1 calc GR . . . .
H18B H -0.0196 0.5831 0.9072 0.044 Uiso 1 1 calc GR . . . .
H18C H -0.1293 0.5993 0.8751 0.044 Uiso 1 1 calc GR . . . .
C19 C 0.4169(5) 0.7873(2) -0.0252(8) 0.0197(13) Uani 1 1 d . . . . .
C20 C 0.4765(4) 0.7533(2) 0.0932(7) 0.0170(10) Uani 1 1 d . . . . .
C21 C 0.4293(4) 0.7477(2) 0.2357(7) 0.0173(10) Uani 1 1 d . . . . .
C22 C 0.3387(4) 0.7740(2) 0.2030(7) 0.0187(11) Uani 1 1 d . . . . .
C23 C 0.3328(5) 0.7998(2) 0.0403(11) 0.0200(15) Uani 1 1 d . . . . .
C24 C 0.4427(5) 0.8041(3) -0.1886(8) 0.0249(13) Uani 1 1 d . . . . .
H24A H 0.4809 0.7756 -0.2303 0.037 Uiso 1 1 calc GR . . . .
H24B H 0.4793 0.8379 -0.1755 0.037 Uiso 1 1 calc GR . . . .
H24C H 0.3849 0.8098 -0.2671 0.037 Uiso 1 1 calc GR . . . .
C25 C 0.5737(4) 0.7346(3) 0.0758(8) 0.0230(12) Uani 1 1 d . . . . .
H25A H 0.5895 0.7026 0.1454 0.035 Uiso 1 1 calc GR . . . .
H25B H 0.6192 0.7636 0.1103 0.035 Uiso 1 1 calc GR . . . .
H25C H 0.5764 0.7252 -0.0398 0.035 Uiso 1 1 calc GR . . . .
C26 C 0.4696(5) 0.7233(3) 0.3972(7) 0.0234(12) Uani 1 1 d . . . . .
H26A H 0.4185 0.7074 0.4497 0.035 Uiso 1 1 calc GR . . . .
H26B H 0.5018 0.7514 0.4691 0.035 Uiso 1 1 calc GR . . . .
H26C H 0.5152 0.6949 0.3790 0.035 Uiso 1 1 calc GR . . . .
C27 C 0.2659(5) 0.7802(3) 0.3172(10) 0.0275(14) Uani 1 1 d . . . . .
H27A H 0.2028 0.7730 0.2565 0.041 Uiso 1 1 calc GR . . . .
H27B H 0.2682 0.8173 0.3610 0.041 Uiso 1 1 calc GR . . . .
H27C H 0.2793 0.7544 0.4087 0.041 Uiso 1 1 calc GR . . . .
C28 C 0.2513(5) 0.8334(3) -0.0369(9) 0.0304(14) Uani 1 1 d . . . . .
H28A H 0.2516 0.8352 -0.1565 0.046 Uiso 1 1 calc GR . . . .
H28B H 0.2569 0.8701 0.0095 0.046 Uiso 1 1 calc GR . . . .
H28C H 0.1919 0.8169 -0.0145 0.046 Uiso 1 1 calc GR . . . .

loop_
_atom_site_aniso_label
_atom_site_aniso_U_11
_atom_site_aniso_U_22
_atom_site_aniso_U_33
_atom_site_aniso_U_23
_atom_site_aniso_U_13
_atom_site_aniso_U_12
Ir1 0.01501(10) 0.01002(9) 0.01519(9) -0.00062(9) 0.00101(6) -0.00062(9)
Cl1 0.0309(7) 0.0174(6) 0.0172(6) -0.0028(5) 0.0047(5) -0.0027(5)
Cl2 0.0168(7) 0.0197(6) 0.0341(8) -0.0033(6) -0.0031(5) -0.0002(6)
P1 0.0182(7) 0.0108(6) 0.0159(6) -0.0001(5) 0.0022(5) -0.0013(5)
P2 0.0228(7) 0.0136(6) 0.0155(6) -0.0020(5) 0.0008(5) -0.0020(5)
O1 0.021(2) 0.022(2) 0.039(2) 0.0045(18) 0.0004(18) 0.0050(17)
O2 0.019(2) 0.027(2) 0.030(2) 0.0049(17) 0.0070(17) 0.0001(17)
N1 0.019(2) 0.011(2) 0.021(2) 0.0000(17) 0.0017(18) 0.0006(17)
N2 0.017(2) 0.012(2) 0.017(2) -0.0029(17) 0.0005(18) -0.0045(18)
C1 0.020(3) 0.014(3) 0.025(3) 0.000(2) 0.004(2) -0.001(2)
C2 0.021(3) 0.014(2) 0.021(3) -0.003(2) 0.002(2) 0.000(2)
C3 0.019(3) 0.016(3) 0.022(3) 0.000(2) 0.007(2) 0.001(2)
C4 0.024(3) 0.017(3) 0.024(3) 0.002(2) 0.004(2) -0.002(2)
C5 0.024(3) 0.014(3) 0.033(3) 0.001(2) 0.007(2) 0.002(2)
C6 0.022(3) 0.019(3) 0.026(3) 0.006(2) 0.008(2) 0.007(2)
C7 0.023(3) 0.021(3) 0.026(3) 0.001(2) 0.003(2) 0.000(2)
C8 0.026(3) 0.015(3) 0.028(3) 0.001(2) 0.003(2) 0.003(2)
C9 0.026(3) 0.024(3) 0.032(3) 0.005(2) 0.001(3) 0.003(2)
C10 0.020(3) 0.016(3) 0.016(2) -0.001(2) 0.004(2) -0.007(2)
C11 0.018(3) 0.016(2) 0.021(3) -0.003(2) 0.000(2) -0.003(2)
C12 0.016(3) 0.011(2) 0.018(2) 0.0022(19) 0.0010(19) 0.0000(19)
C13 0.019(3) 0.013(2) 0.020(3) 0.002(2) -0.002(2) -0.001(2)
C14 0.024(3) 0.015(3) 0.019(3) 0.001(2) 0.001(2) -0.002(2)
C15 0.018(3) 0.019(3) 0.021(3) 0.007(2) 0.003(2) 0.002(2)
C16 0.018(3) 0.019(3) 0.023(3) 0.006(2) -0.003(2) -0.005(2)
C17 0.022(3) 0.017(3) 0.019(3) 0.001(2) -0.002(2) -0.002(2)
C18 0.030(3) 0.027(3) 0.033(3) 0.006(3) 0.011(3) 0.004(3)
C19 0.027(4) 0.011(3) 0.021(3) -0.0026(18) 0.003(3) -0.005(2)
C20 0.017(3) 0.014(2) 0.020(3) -0.002(2) 0.001(2) -0.002(2)
C21 0.017(3) 0.015(2) 0.021(3) -0.001(2) 0.005(2) -0.004(2)
C22 0.018(3) 0.015(2) 0.023(3) -0.007(2) 0.004(2) -0.004(2)
C23 0.019(4) 0.011(2) 0.029(4) -0.003(3) 0.002(3) -0.003(3)
C24 0.036(4) 0.018(3) 0.021(3) 0.003(3) 0.006(3) -0.005(3)
C25 0.019(3) 0.022(3) 0.029(3) -0.003(2) 0.008(2) -0.001(2)
C26 0.027(3) 0.025(3) 0.016(3) -0.002(2) -0.002(2) -0.008(3)
C27 0.026(3) 0.024(3) 0.036(4) -0.011(3) 0.016(3) -0.004(3)
C28 0.026(3) 0.015(3) 0.048(4) 0.000(3) -0.004(3) 0.003(2)

loop_
_atom_type_symbol
_atom_type_description
_atom_type_scat_dispersion_real
_atom_type_scat_dispersion_imag
_atom_type_scat_source
C C 0.0033 0.0016 'International Tables Vol C Tables 4.2.6.8 and 6.1.1.4'
H H 0.0000 0.0000 'International Tables Vol C Tables 4.2.6.8 and 6.1.1.4'
Cl Cl 0.1484 0.1585 'International Tables Vol C Tables 4.2.6.8 and 6.1.1.4'
Ir Ir -1.4442 7.9887 'International Tables Vol C Tables 4.2.6.8 and 6.1.1.4'
N N 0.0061 0.0033 'International Tables Vol C Tables 4.2.6.8 and 6.1.1.4'
O O 0.0106 0.0060 'International Tables Vol C Tables 4.2.6.8 and 6.1.1.4'
P P 0.1023 0.0942 'International Tables Vol C Tables 4.2.6.8 and 6.1.1.4'

loop_
_geom_angle_atom_site_label_1
_geom_angle_atom_site_label_2
_geom_angle_atom_site_label_3
_geom_angle
_geom_angle_site_symmetry_1
_geom_angle_site_symmetry_3
_geom_angle_publ_flag
Cl1 Ir1 Cl2 89.49(5) . . ?
P1 Ir1 Cl1 89.25(5) . . ?
P1 Ir1 Cl2 82.33(5) . . ?
C19 Ir1 Cl1 92.78(17) . . ?
C19 Ir1 Cl2 124.62(19) . . ?
C19 Ir1 P1 152.96(19) . . ?
C20 Ir1 Cl1 101.79(16) . . ?
C20 Ir1 Cl2 159.43(15) . . ?
C20 Ir1 P1 114.61(15) . . ?
C20 Ir1 C19 38.7(2) . . ?
C20 Ir1 C21 38.7(2) . . ?
C20 Ir1 C23 64.3(2) . . ?
C21 Ir1 Cl1 138.54(16) . . ?
C21 Ir1 Cl2 131.92(16) . . ?
C21 Ir1 P1 97.38(15) . . ?
C21 Ir1 C19 64.1(2) . . ?
C21 Ir1 C23 64.5(3) . . ?
C22 Ir1 Cl1 155.98(17) . . ?
C22 Ir1 Cl2 97.60(16) . . ?
C22 Ir1 P1 114.37(17) . . ?
C22 Ir1 C19 64.3(2) . . ?
C22 Ir1 C20 65.4(2) . . ?
C22 Ir1 C21 38.9(2) . . ?
C22 Ir1 C23 39.2(3) . . ?
C23 Ir1 Cl1 117.5(2) . . ?
C23 Ir1 Cl2 95.2(2) . . ?
C23 Ir1 P1 153.1(2) . . ?
C23 Ir1 C19 37.2(2) . . ?
P2 P1 Ir1 123.32(7) . . ?
C1 P1 Ir1 118.14(19) . . ?
C1 P1 P2 95.77(19) . . ?
C1 P1 C10 105.3(3) . . ?
C10 P1 Ir1 113.19(18) . . ?
C10 P1 P2 97.73(18) . . ?
C2 P2 P1 91.67(18) . . ?
C11 P2 P1 90.38(18) . . ?
C11 P2 C2 100.7(3) . . ?
C6 O1 C9 115.5(5) . . ?
C15 O2 C18 116.5(5) . . ?
C1 N1 C2 116.7(5) . . ?
C3 N1 C1 116.6(5) . . ?
C3 N1 C2 117.3(5) . . ?
C11 N2 C10 114.9(4) . . ?
C12 N2 C10 114.3(4) . . ?
C12 N2 C11 115.3(5) . . ?
P1 C1 H1A 109.9 . . ?
P1 C1 H1B 109.9 . . ?
N1 C1 P1 108.9(4) . . ?
N1 C1 H1A 109.9 . . ?
N1 C1 H1B 109.9 . . ?
H1A C1 H1B 108.3 . . ?
P2 C2 H2A 108.7 . . ?
P2 C2 H2B 108.7 . . ?
N1 C2 P2 114.1(4) . . ?
N1 C2 H2A 108.7 . . ?
N1 C2 H2B 108.7 . . ?
H2A C2 H2B 107.6 . . ?
C4 C3 N1 121.0(5) . . ?
C8 C3 N1 121.3(5) . . ?
C8 C3 C4 117.5(5) . . ?
C3 C4 H4 119.5 . . ?
C5 C4 C3 120.9(6) . . ?
C5 C4 H4 119.5 . . ?
C4 C5 H5 119.7 . . ?
C4 C5 C6 120.6(6) . . ?
C6 C5 H5 119.7 . . ?
O1 C6 C5 116.7(5) . . ?
O1 C6 C7 123.8(6) . . ?
C5 C6 C7 119.4(5) . . ?
C6 C7 H7 120.1 . . ?
C8 C7 C6 119.7(6) . . ?
C8 C7 H7 120.1 . . ?
C3 C8 H8 119.1 . . ?
C7 C8 C3 121.8(6) . . ?
C7 C8 H8 119.1 . . ?
O1 C9 H9A 109.5 . . ?
O1 C9 H9B 109.5 . . ?
O1 C9 H9C 109.5 . . ?
H9A C9 H9B 109.5 . . ?
H9A C9 H9C 109.5 . . ?
H9B C9 H9C 109.5 . . ?
P1 C10 H10A 109.4 . . ?
P1 C10 H10B 109.4 . . ?
N2 C10 P1 111.4(4) . . ?
N2 C10 H10A 109.4 . . ?
N2 C10 H10B 109.4 . . ?
H10A C10 H10B 108.0 . . ?
P2 C11 H11A 108.6 . . ?
P2 C11 H11B 108.6 . . ?
N2 C11 P2 114.6(4) . . ?
N2 C11 H11A 108.6 . . ?
N2 C11 H11B 108.6 . . ?
H11A C11 H11B 107.6 . . ?
C13 C12 N2 121.1(5) . . ?
C13 C12 C17 117.6(5) . . ?
C17 C12 N2 121.3(5) . . ?
C12 C13 H13 119.3 . . ?
C12 C13 C14 121.4(5) . . ?
C14 C13 H13 119.3 . . ?
C13 C14 H14 120.3 . . ?
C15 C14 C13 119.4(5) . . ?
C15 C14 H14 120.3 . . ?
O2 C15 C14 124.3(5) . . ?
O2 C15 C16 116.2(5) . . ?
C16 C15 C14 119.4(5) . . ?
C15 C16 H16 119.4 . . ?
C17 C16 C15 121.2(5) . . ?
C17 C16 H16 119.4 . . ?
C12 C17 H17 119.5 . . ?
C16 C17 C12 120.9(5) . . ?
C16 C17 H17 119.5 . . ?
O2 C18 H18A 109.5 . . ?
O2 C18 H18B 109.5 . . ?
O2 C18 H18C 109.5 . . ?
H18A C18 H18B 109.5 . . ?
H18A C18 H18C 109.5 . . ?
H18B C18 H18C 109.5 . . ?
C20 C19 Ir1 68.2(3) . . ?
C20 C19 C24 124.0(6) . . ?
C23 C19 Ir1 71.1(3) . . ?
C23 C19 C20 108.5(6) . . ?
C23 C19 C24 127.5(6) . . ?
C24 C19 Ir1 125.6(4) . . ?
C19 C20 Ir1 73.1(3) . . ?
C19 C20 C25 125.2(5) . . ?
C21 C20 Ir1 70.7(3) . . ?
C21 C20 C19 107.4(5) . . ?
C21 C20 C25 126.9(5) . . ?
C25 C20 Ir1 127.7(4) . . ?
C20 C21 Ir1 70.6(3) . . ?
C20 C21 C22 108.7(5) . . ?
C20 C21 C26 126.4(5) . . ?
C22 C21 Ir1 70.1(3) . . ?
C22 C21 C26 124.7(5) . . ?
C26 C21 Ir1 129.3(4) . . ?
C21 C22 Ir1 71.0(3) . . ?
C21 C22 C23 107.3(5) . . ?
C21 C22 C27 127.9(6) . . ?
C23 C22 Ir1 72.9(3) . . ?
C23 C22 C27 124.5(6) . . ?
C27 C22 Ir1 126.4(4) . . ?
C19 C23 Ir1 71.8(3) . . ?
C19 C23 C22 107.9(6) . . ?
C19 C23 C28 127.7(7) . . ?
C22 C23 Ir1 67.9(3) . . ?
C22 C23 C28 124.4(6) . . ?
C28 C23 Ir1 126.1(5) . . ?
C19 C24 H24A 109.5 . . ?
C19 C24 H24B 109.5 . . ?
C19 C24 H24C 109.5 . . ?
H24A C24 H24B 109.5 . . ?
H24A C24 H24C 109.5 . . ?
H24B C24 H24C 109.5 . . ?
C20 C25 H25A 109.5 . . ?
C20 C25 H25B 109.5 . . ?
C20 C25 H25C 109.5 . . ?
H25A C25 H25B 109.5 . . ?
H25A C25 H25C 109.5 . . ?
H25B C25 H25C 109.5 . . ?
C21 C26 H26A 109.5 . . ?
C21 C26 H26B 109.5 . . ?
C21 C26 H26C 109.5 . . ?
H26A C26 H26B 109.5 . . ?
H26A C26 H26C 109.5 . . ?
H26B C26 H26C 109.5 . . ?
C22 C27 H27A 109.5 . . ?
C22 C27 H27B 109.5 . . ?
C22 C27 H27C 109.5 . . ?
H27A C27 H27B 109.5 . . ?
H27A C27 H27C 109.5 . . ?
H27B C27 H27C 109.5 . . ?
C23 C28 H28A 109.5 . . ?
C23 C28 H28B 109.5 . . ?
C23 C28 H28C 109.5 . . ?
H28A C28 H28B 109.5 . . ?
H28A C28 H28C 109.5 . . ?
H28B C28 H28C 109.5 . . ?

loop_
_geom_bond_atom_site_label_1
_geom_bond_atom_site_label_2
_geom_bond_distance
_geom_bond_site_symmetry_2
_geom_bond_publ_flag
Ir1 Cl1 2.4034(13) . ?
Ir1 Cl2 2.4155(15) . ?
Ir1 P1 2.2705(13) . ?
Ir1 C19 2.228(5) . ?
Ir1 C20 2.161(5) . ?
Ir1 C21 2.162(6) . ?
Ir1 C22 2.151(6) . ?
Ir1 C23 2.219(5) . ?
P1 P2 2.1836(19) . ?
P1 C1 1.826(6) . ?
P1 C10 1.843(6) . ?
P2 C2 1.867(6) . ?
P2 C11 1.845(6) . ?
O1 C6 1.380(7) . ?
O1 C9 1.428(8) . ?
O2 C15 1.377(7) . ?
O2 C18 1.426(8) . ?
N1 C1 1.442(7) . ?
N1 C2 1.474(7) . ?
N1 C3 1.410(7) . ?
N2 C10 1.467(7) . ?
N2 C11 1.465(7) . ?
N2 C12 1.416(7) . ?
C1 H1A 0.9900 . ?
C1 H1B 0.9900 . ?
C2 H2A 0.9900 . ?
C2 H2B 0.9900 . ?
C3 C4 1.405(8) . ?
C3 C8 1.401(8) . ?
C4 H4 0.9500 . ?
C4 C5 1.383(9) . ?
C5 H5 0.9500 . ?
C5 C6 1.389(9) . ?
C6 C7 1.396(8) . ?
C7 H7 0.9500 . ?
C7 C8 1.381(9) . ?
C8 H8 0.9500 . ?
C9 H9A 0.9800 . ?
C9 H9B 0.9800 . ?
C9 H9C 0.9800 . ?
C10 H10A 0.9900 . ?
C10 H10B 0.9900 . ?
C11 H11A 0.9900 . ?
C11 H11B 0.9900 . ?
C12 C13 1.396(8) . ?
C12 C17 1.404(8) . ?
C13 H13 0.9500 . ?
C13 C14 1.401(8) . ?
C14 H14 0.9500 . ?
C14 C15 1.389(8) . ?
C15 C16 1.384(8) . ?
C16 H16 0.9500 . ?
C16 C17 1.373(8) . ?
C17 H17 0.9500 . ?
C18 H18A 0.9800 . ?
C18 H18B 0.9800 . ?
C18 H18C 0.9800 . ?
C19 C20 1.457(9) . ?
C19 C23 1.417(10) . ?
C19 C24 1.495(9) . ?
C20 C21 1.434(8) . ?
C20 C25 1.488(8) . ?
C21 C22 1.435(8) . ?
C21 C26 1.490(8) . ?
C22 C23 1.466(10) . ?
C22 C27 1.502(9) . ?
C23 C28 1.491(10) . ?
C24 H24A 0.9800 . ?
C24 H24B 0.9800 . ?
C24 H24C 0.9800 . ?
C25 H25A 0.9800 . ?
C25 H25B 0.9800 . ?
C25 H25C 0.9800 . ?
C26 H26A 0.9800 . ?
C26 H26B 0.9800 . ?
C26 H26C 0.9800 . ?
C27 H27A 0.9800 . ?
C27 H27B 0.9800 . ?
C27 H27C 0.9800 . ?
C28 H28A 0.9800 . ?
C28 H28B 0.9800 . ?
C28 H28C 0.9800 . ?

loop_
_geom_torsion_atom_site_label_1
_geom_torsion_atom_site_label_2
_geom_torsion_atom_site_label_3
_geom_torsion_atom_site_label_4
_geom_torsion
_geom_torsion_site_symmetry_1
_geom_torsion_site_symmetry_2
_geom_torsion_site_symmetry_3
_geom_torsion_site_symmetry_4
_geom_torsion_publ_flag
Ir1 P1 C1 N1 -165.7(3) . . . . ?
Ir1 P1 C10 N2 136.9(3) . . . . ?
Ir1 C19 C20 C21 -62.8(4) . . . . ?
Ir1 C19 C20 C25 124.6(6) . . . . ?
Ir1 C19 C23 C22 58.5(4) . . . . ?
Ir1 C19 C23 C28 -122.0(7) . . . . ?
Ir1 C20 C21 C22 -60.0(4) . . . . ?
Ir1 C20 C21 C26 125.0(6) . . . . ?
Ir1 C21 C22 C23 -64.4(4) . . . . ?
Ir1 C21 C22 C27 121.8(6) . . . . ?
Ir1 C22 C23 C19 -60.9(4) . . . . ?
Ir1 C22 C23 C28 119.6(7) . . . . ?
P1 P2 C2 N1 0.1(4) . . . . ?
P1 P2 C11 N2 -28.4(4) . . . . ?
P2 P1 C1 N1 -32.8(4) . . . . ?
P2 P1 C10 N2 5.5(4) . . . . ?
O1 C6 C7 C8 -178.1(6) . . . . ?
O2 C15 C16 C17 178.1(5) . . . . ?
N1 C3 C4 C5 -175.4(5) . . . . ?
N1 C3 C8 C7 174.6(6) . . . . ?
N2 C12 C13 C14 -179.4(5) . . . . ?
N2 C12 C17 C16 178.7(5) . . . . ?
C1 P1 C10 N2 -92.7(4) . . . . ?
C1 N1 C2 P2 -24.7(6) . . . . ?
C1 N1 C3 C4 -162.5(5) . . . . ?
C1 N1 C3 C8 22.1(8) . . . . ?
C2 P2 C11 N2 63.3(4) . . . . ?
C2 N1 C1 P1 39.8(6) . . . . ?
C2 N1 C3 C4 -17.0(8) . . . . ?
C2 N1 C3 C8 167.6(5) . . . . ?
C3 N1 C1 P1 -174.4(4) . . . . ?
C3 N1 C2 P2 -170.2(4) . . . . ?
C3 C4 C5 C6 1.3(10) . . . . ?
C4 C3 C8 C7 -0.9(9) . . . . ?
C4 C5 C6 O1 177.4(6) . . . . ?
C4 C5 C6 C7 -1.9(10) . . . . ?
C5 C6 C7 C8 1.1(9) . . . . ?
C6 C7 C8 C3 0.3(10) . . . . ?
C8 C3 C4 C5 0.1(9) . . . . ?
C9 O1 C6 C5 -171.9(5) . . . . ?
C9 O1 C6 C7 7.3(9) . . . . ?
C10 P1 C1 N1 66.8(4) . . . . ?
C10 N2 C11 P2 39.3(6) . . . . ?
C10 N2 C12 C13 -28.2(7) . . . . ?
C10 N2 C12 C17 153.5(5) . . . . ?
C11 P2 C2 N1 -90.6(4) . . . . ?
C11 N2 C10 P1 -26.7(6) . . . . ?
C11 N2 C12 C13 -164.6(5) . . . . ?
C11 N2 C12 C17 17.1(7) . . . . ?
C12 N2 C10 P1 -163.4(4) . . . . ?
C12 N2 C11 P2 175.4(4) . . . . ?
C12 C13 C14 C15 -0.1(8) . . . . ?
C13 C12 C17 C16 0.3(8) . . . . ?
C13 C14 C15 O2 -178.9(5) . . . . ?
C13 C14 C15 C16 2.0(8) . . . . ?
C14 C15 C16 C17 -2.8(8) . . . . ?
C15 C16 C17 C12 1.6(9) . . . . ?
C17 C12 C13 C14 -1.1(8) . . . . ?
C18 O2 C15 C14 -2.8(8) . . . . ?
C18 O2 C15 C16 176.3(5) . . . . ?
C19 C20 C21 Ir1 64.3(4) . . . . ?
C19 C20 C21 C22 4.3(6) . . . . ?
C19 C20 C21 C26 -170.6(5) . . . . ?
C20 C19 C23 Ir1 -58.0(4) . . . . ?
C20 C19 C23 C22 0.5(7) . . . . ?
C20 C19 C23 C28 180.0(6) . . . . ?
C20 C21 C22 Ir1 60.3(4) . . . . ?
C20 C21 C22 C23 -4.0(6) . . . . ?
C20 C21 C22 C27 -177.9(6) . . . . ?
C21 C22 C23 Ir1 63.1(4) . . . . ?
C21 C22 C23 C19 2.2(7) . . . . ?
C21 C22 C23 C28 -177.3(6) . . . . ?
C23 C19 C20 Ir1 59.8(4) . . . . ?
C23 C19 C20 C21 -2.9(6) . . . . ?
C23 C19 C20 C25 -175.6(5) . . . . ?
C24 C19 C20 Ir1 -119.1(6) . . . . ?
C24 C19 C20 C21 178.1(5) . . . . ?
C24 C19 C20 C25 5.4(9) . . . . ?
C24 C19 C23 Ir1 120.8(6) . . . . ?
C24 C19 C23 C22 179.3(6) . . . . ?
C24 C19 C23 C28 -1.2(11) . . . . ?
C25 C20 C21 Ir1 -123.1(6) . . . . ?
C25 C20 C21 C22 176.8(5) . . . . ?
C25 C20 C21 C26 1.9(9) . . . . ?
C26 C21 C22 Ir1 -124.6(6) . . . . ?
C26 C21 C22 C23 171.0(6) . . . . ?
C26 C21 C22 C27 -2.8(10) . . . . ?
C27 C22 C23 Ir1 -122.8(6) . . . . ?
C27 C22 C23 C19 176.3(5) . . . . ?
C27 C22 C23 C28 -3.2(10) . . . . ?
